data_7710375
loop_
_publ_author_name
'Petrus, Rafa\/l'
'Lis, Tadeusz'
'Kowali\'nski, Adrian'

_publ_section_title
;
 Use of heterometallic magnesium-alkali metal aryloxides in ring-opening
 polymerization of cyclic esters
;
_journal_name_full 'Dalton Transactions'
_journal_paper_doi 10.1039/D2DT00731B
_journal_year 2022
_chemical_formula_moiety 'C78 H82 Mg4 Na2 O28, 2(C4 H8 O)'
_chemical_formula_sum 'C86 H98 Mg4 Na2 O30'
_chemical_formula_weight 1754.86
_space_group_crystal_system monoclinic
_space_group_IT_number 14
_space_group_name_Hall '-P 2yn'
_space_group_name_H-M_alt 'P 1 21/n 1'
_atom_sites_solution_hydrogens geom
_atom_sites_solution_primary direct
_audit_creation_method SHELXL-2014/7
_audit_update_record
;
2021-11-22 deposited with the CCDC.	2022-05-30 downloaded from the CCDC.
;
_cell_angle_alpha 90
_cell_angle_beta 106.54(2)
_cell_angle_gamma 90
_cell_formula_units_Z 2
_cell_length_a 17.285(3)
_cell_length_b 13.750(3)
_cell_length_c 18.986(4)
_cell_measurement_reflns_used 12216
_cell_measurement_temperature 100(2)
_cell_measurement_theta_max 36.8299
_cell_measurement_theta_min 2.8095
_cell_volume 4325.7(16)
_computing_cell_refinement 'CrysAlis PRO (Agilent, 2011)'
_computing_data_collection 'CrysAlis PRO (Agilent, 2011)'
_computing_data_reduction 'CrysAlis PRO (Agilent, 2011)'
_computing_molecular_graphics 'DIAMOND  (Brandenburg, 2007)'
_computing_publication_material 'SHELXL-2014/7 (Sheldrick, 2014)'
_computing_structure_refinement 'SHELXL-2014/7 (Sheldrick, 2014)'
_computing_structure_solution 'SHELXS-2014/7 (Sheldrick, 2014)'
_diffrn_ambient_temperature 100(2)
_diffrn_measured_fraction_theta_full 0.999
_diffrn_measured_fraction_theta_max 0.994
_diffrn_measurement_device_type 'KUMA KM-4 CCD diffractometer'
_diffrn_measurement_method \w
_diffrn_radiation_monochromator graphite
_diffrn_radiation_source 'Enhance (Mo) X-ray Source'
_diffrn_radiation_type 'Mo K\a'
_diffrn_radiation_wavelength 0.7107
_diffrn_reflns_av_R_equivalents 0.0801
_diffrn_reflns_av_unetI/netI 0.0776
_diffrn_reflns_Laue_measured_fraction_full 0.999
_diffrn_reflns_Laue_measured_fraction_max 0.994
_diffrn_reflns_limit_h_max 14
_diffrn_reflns_limit_h_min -22
_diffrn_reflns_limit_k_max 18
_diffrn_reflns_limit_k_min -18
_diffrn_reflns_limit_l_max 25
_diffrn_reflns_limit_l_min -25
_diffrn_reflns_number 41380
_diffrn_reflns_point_group_measured_fraction_full 0.999
_diffrn_reflns_point_group_measured_fraction_max 0.994
_diffrn_reflns_theta_full 25.500
_diffrn_reflns_theta_max 27.999
_diffrn_reflns_theta_min 2.815
_exptl_absorpt_coefficient_mu 0.135
_exptl_absorpt_correction_T_max 0.974
_exptl_absorpt_correction_T_min 0.957
_exptl_absorpt_correction_type analytical
_exptl_absorpt_process_details
;
Analytical numeric absorption correction using a multifaceted
crystal model based on expressions derived by R.C. Clark & J.S. Reid.
(Clark, R. C. & Reid, J. S. (1995). Acta Cryst. A51, 887-897)
;
_exptl_crystal_colour colourless
_exptl_crystal_density_diffrn 1.347
_exptl_crystal_description block
_exptl_crystal_F_000 1848
_exptl_crystal_size_max 0.350
_exptl_crystal_size_mid 0.290
_exptl_crystal_size_min 0.210
_refine_diff_density_max 0.492
_refine_diff_density_min -0.511
_refine_diff_density_rms 0.074
_refine_ls_extinction_method none
_refine_ls_goodness_of_fit_ref 0.868
_refine_ls_hydrogen_treatment constr
_refine_ls_matrix_type full
_refine_ls_number_parameters 584
_refine_ls_number_reflns 10372
_refine_ls_number_restraints 0
_refine_ls_restrained_S_all 0.868
_refine_ls_R_factor_all 0.0855
_refine_ls_R_factor_gt 0.0480
_refine_ls_shift/su_max 0.018
_refine_ls_shift/su_mean 0.000
_refine_ls_structure_factor_coef Fsqd
_refine_ls_weighting_details 'w=1/[\s^2^(Fo^2^)+(0.0714P)^2^] where P=(Fo^2^+2Fc^2^)/3'
_refine_ls_weighting_scheme calc
_refine_ls_wR_factor_gt 0.1118
_refine_ls_wR_factor_ref 0.1215
_reflns_Friedel_coverage 0.000
_reflns_number_gt 6235
_reflns_number_total 10372
_reflns_threshold_expression 'I > 2\s(I)'
_cod_data_source_file d2dt00731b2.cif
_cod_data_source_block 7
_cod_original_sg_symbol_H-M 'P 21/n'
_cod_database_code 7710375
_shelx_shelxl_version_number 2014/7
_shelx_space_group_comment
;
The symmetry employed for this shelxl refinement is uniquely defined
by the following loop, which should always be used as a source of
symmetry information in preference to the above space-group names.
They are only intended as comments.
;
_shelx_estimated_absorpt_t_min 0.954
_shelx_estimated_absorpt_t_max 0.972

loop_
_space_group_symop_operation_xyz
'x, y, z'
'-x+1/2, y+1/2, -z+1/2'
'-x, -y, -z'
'x-1/2, -y-1/2, z-1/2'

loop_
_atom_site_label
_atom_site_type_symbol
_atom_site_fract_x
_atom_site_fract_y
_atom_site_fract_z
_atom_site_U_iso_or_equiv
_atom_site_adp_type
_atom_site_occupancy
_atom_site_site_symmetry_order
_atom_site_calc_flag
_atom_site_refinement_flags_posn
_atom_site_refinement_flags_adp
_atom_site_refinement_flags_occupancy
_atom_site_disorder_assembly
_atom_site_disorder_group
Mg1 Mg 0.44716(4) 0.43029(5) 0.53521(3) 0.01582(15) Uani 1 1 d . . . . .
Mg2 Mg 0.51945(4) 0.40080(5) 0.70136(3) 0.01764(15) Uani 1 1 d . . . . .
Na1 Na 0.33327(4) 0.37546(6) 0.63109(4) 0.02187(18) Uani 1 1 d . . . . .
O1 O 0.32741(7) 0.42377(10) 0.51162(7) 0.0200(3) Uani 1 1 d . . . . .
C1 C 0.27325(11) 0.45570(14) 0.45283(10) 0.0185(4) Uani 1 1 d . . . . .
C2 C 0.19046(12) 0.44060(15) 0.44667(11) 0.0245(5) Uani 1 1 d . . . . .
H2 H 0.1760 0.4125 0.4869 0.029 Uiso 1 1 calc R U . . .
C3 C 0.13008(12) 0.46542(17) 0.38409(13) 0.0325(5) Uani 1 1 d . . . . .
H3 H 0.0753 0.4538 0.3820 0.039 Uiso 1 1 calc R U . . .
C4 C 0.14862(13) 0.50723(19) 0.32419(12) 0.0357(6) Uani 1 1 d . . . . .
H4 H 0.1072 0.5227 0.2807 0.043 Uiso 1 1 calc R U . . .
C5 C 0.22837(12) 0.52574(16) 0.32927(11) 0.0273(5) Uani 1 1 d . . . . .
H5 H 0.2412 0.5549 0.2887 0.033 Uiso 1 1 calc R U . . .
C6 C 0.29152(11) 0.50298(14) 0.39251(10) 0.0193(4) Uani 1 1 d . . . . .
C7 C 0.37406(11) 0.53165(13) 0.39157(10) 0.0158(4) Uani 1 1 d . . . . .
O2 O 0.43325(7) 0.52860(9) 0.45165(7) 0.0164(3) Uani 1 1 d . . . . .
O3 O 0.38386(8) 0.56193(10) 0.33233(7) 0.0201(3) Uani 1 1 d . . . . .
O4 O 0.46976(8) 0.31708(9) 0.60862(7) 0.0184(3) Uani 1 1 d . . . . .
C8 C 0.46222(11) 0.22172(14) 0.59865(11) 0.0186(4) Uani 1 1 d . . . . .
C9 C 0.47076(12) 0.15933(15) 0.66003(11) 0.0227(4) Uani 1 1 d . . . . .
H9 H 0.4841 0.1864 0.7080 0.027 Uiso 1 1 calc R U . . .
C10 C 0.46004(12) 0.06062(15) 0.65135(12) 0.0268(5) Uani 1 1 d . . . . .
H10 H 0.4657 0.0210 0.6935 0.032 Uiso 1 1 calc R U . . .
C11 C 0.44113(13) 0.01706(16) 0.58221(13) 0.0305(5) Uani 1 1 d . . . . .
H11 H 0.4332 -0.0512 0.5769 0.037 Uiso 1 1 calc R U . . .
C12 C 0.43416(12) 0.07524(15) 0.52184(12) 0.0253(5) Uani 1 1 d . . . . .
H12 H 0.4217 0.0463 0.4745 0.030 Uiso 1 1 calc R U . . .
C13 C 0.44498(11) 0.17685(14) 0.52839(11) 0.0200(4) Uani 1 1 d . . . . .
C14 C 0.43833(11) 0.23469(14) 0.46196(10) 0.0190(4) Uani 1 1 d . . . . .
O5 O 0.44952(8) 0.32235(10) 0.45896(7) 0.0205(3) Uani 1 1 d . . . . .
O6 O 0.41760(8) 0.18111(10) 0.39974(7) 0.0251(3) Uani 1 1 d . . . . .
C15 C 0.41034(14) 0.23357(17) 0.33195(11) 0.0300(5) Uani 1 1 d . . . . .
H15A H 0.3849 0.1916 0.2900 0.045 Uiso 1 1 calc R U . . .
H15B H 0.4641 0.2529 0.3295 0.045 Uiso 1 1 calc R U . . .
H15C H 0.3771 0.2917 0.3305 0.045 Uiso 1 1 calc R U . . .
O7 O 0.44760(8) 0.50029(9) 0.63376(7) 0.0181(3) Uani 1 1 d . . . . .
C16 C 0.42350(11) 0.58740(14) 0.64755(10) 0.0174(4) Uani 1 1 d . . . . .
C17 C 0.37865(11) 0.64675(14) 0.58885(11) 0.0198(4) Uani 1 1 d . . . . .
H17 H 0.3673 0.6234 0.5399 0.024 Uiso 1 1 calc R U . . .
C18 C 0.35112(12) 0.73743(15) 0.60116(12) 0.0249(5) Uani 1 1 d . . . . .
H18 H 0.3217 0.7756 0.5606 0.030 Uiso 1 1 calc R U . . .
C19 C 0.36589(13) 0.77411(16) 0.67259(12) 0.0279(5) Uani 1 1 d . . . . .
H19 H 0.3466 0.8366 0.6808 0.034 Uiso 1 1 calc R U . . .
C20 C 0.40895(12) 0.71799(15) 0.73088(12) 0.0252(5) Uani 1 1 d . . . . .
H20 H 0.4184 0.7420 0.7795 0.030 Uiso 1 1 calc R U . . .
C21 C 0.43917(11) 0.62616(14) 0.71990(10) 0.0194(4) Uani 1 1 d . . . . .
C22 C 0.49143(12) 0.57351(15) 0.78379(11) 0.0210(4) Uani 1 1 d . . . . .
O8 O 0.53976(8) 0.50949(10) 0.78131(7) 0.0220(3) Uani 1 1 d . . . . .
O9 O 0.48354(9) 0.60466(11) 0.84822(7) 0.0266(3) Uani 1 1 d . . . . .
C23 C 0.53278(14) 0.55365(16) 0.91296(11) 0.0288(5) Uani 1 1 d . . . . .
H23A H 0.5154 0.5721 0.9560 0.043 Uiso 1 1 calc R U . . .
H23B H 0.5896 0.5713 0.9212 0.043 Uiso 1 1 calc R U . . .
H23C H 0.5264 0.4833 0.9052 0.043 Uiso 1 1 calc R U . . .
O10 O 0.42956(8) 0.35613(10) 0.74432(7) 0.0208(3) Uani 1 1 d . . . . .
C24 C 0.43712(11) 0.32643(14) 0.81101(10) 0.0181(4) Uani 1 1 d . . . . .
C25 C 0.36864(12) 0.32621(15) 0.83861(11) 0.0220(4) Uani 1 1 d . . . . .
H25 H 0.3180 0.3466 0.8073 0.026 Uiso 1 1 calc R U . . .
C26 C 0.37339(13) 0.29757(15) 0.90904(11) 0.0249(5) Uani 1 1 d . . . . .
H26 H 0.3264 0.2995 0.9255 0.030 Uiso 1 1 calc R U . . .
C27 C 0.44663(13) 0.26550(15) 0.95702(11) 0.0258(5) Uani 1 1 d . . . . .
H27 H 0.4495 0.2448 1.0055 0.031 Uiso 1 1 calc R U . . .
C28 C 0.51391(12) 0.26470(15) 0.93236(11) 0.0226(4) Uani 1 1 d . . . . .
H28 H 0.5637 0.2432 0.9646 0.027 Uiso 1 1 calc R U . . .
C29 C 0.51163(12) 0.29469(14) 0.86079(10) 0.0192(4) Uani 1 1 d . . . . .
C30 C 0.58556(11) 0.29465(14) 0.83876(10) 0.0183(4) Uani 1 1 d . . . . .
O11 O 0.59193(8) 0.31090(10) 0.77678(7) 0.0216(3) Uani 1 1 d . . . . .
O12 O 0.65202(8) 0.27449(11) 0.89317(7) 0.0275(3) Uani 1 1 d . . . . .
C31 C 0.72639(12) 0.26802(19) 0.87270(12) 0.0327(5) Uani 1 1 d . . . . .
H31A H 0.7708 0.2509 0.9160 0.049 Uiso 1 1 calc R U . . .
H31B H 0.7377 0.3309 0.8534 0.049 Uiso 1 1 calc R U . . .
H31C H 0.7210 0.2179 0.8349 0.049 Uiso 1 1 calc R U . . .
O13 O 0.27297(9) 0.22305(11) 0.63195(8) 0.0305(4) Uani 1 1 d . . . . .
C32 C 0.27606(13) 0.15849(15) 0.69275(11) 0.0277(5) Uani 1 1 d . . . . .
H32A H 0.2464 0.1869 0.7254 0.033 Uiso 1 1 calc R U . . .
H32B H 0.3327 0.1470 0.7218 0.033 Uiso 1 1 calc R U . . .
C33 C 0.23682(16) 0.06393(18) 0.65927(14) 0.0426(6) Uani 1 1 d . . . . .
H33A H 0.2780 0.0147 0.6573 0.051 Uiso 1 1 calc R U . . .
H33B H 0.2016 0.0372 0.6876 0.051 Uiso 1 1 calc R U . . .
C34 C 0.18781(16) 0.0940(2) 0.58259(14) 0.0482(7) Uani 1 1 d . . . . .
H34A H 0.1801 0.0388 0.5477 0.058 Uiso 1 1 calc R U . . .
H34B H 0.1344 0.1201 0.5826 0.058 Uiso 1 1 calc R U . . .
C35 C 0.23972(14) 0.17115(19) 0.56437(12) 0.0380(6) Uani 1 1 d . . . . .
H35A H 0.2832 0.1419 0.5467 0.046 Uiso 1 1 calc R U . . .
H35B H 0.2073 0.2151 0.5259 0.046 Uiso 1 1 calc R U . . .
O14 O 0.21903(9) 0.45259(12) 0.64383(9) 0.0365(4) Uani 1 1 d . . . . .
C36 C 0.18610(14) 0.54613(16) 0.61904(14) 0.0332(5) Uani 1 1 d . . . . .
H36A H 0.1866 0.5577 0.5677 0.040 Uiso 1 1 calc R U . A 1
H36B H 0.2174 0.5982 0.6506 0.040 Uiso 1 1 calc R U . A 1
C37A C 0.0977(5) 0.5432(6) 0.6246(4) 0.0385(19) Uani 0.5 1 d . . P B 1
H37A H 0.0858 0.6020 0.6498 0.046 Uiso 0.5 1 calc R U P B 1
H37B H 0.0586 0.5396 0.5751 0.046 Uiso 0.5 1 calc R U P B 1
C38A C 0.0932(3) 0.4542(3) 0.6679(3) 0.0286(10) Uani 0.5 1 d . . P B 1
H38A H 0.0375 0.4282 0.6546 0.034 Uiso 0.5 1 calc R U P B 1
H38B H 0.1109 0.4681 0.7212 0.034 Uiso 0.5 1 calc R U P B 1
C39A C 0.1513(6) 0.3817(6) 0.6465(6) 0.0336(19) Uani 0.5 1 d . . P B 1
H39A H 0.1703 0.3306 0.6842 0.040 Uiso 0.5 1 calc R U P B 1
H39B H 0.1264 0.3511 0.5981 0.040 Uiso 0.5 1 calc R U P B 1
C37B C 0.0958(6) 0.5274(7) 0.5893(5) 0.053(2) Uani 0.5 1 d . . P B 2
H37C H 0.0647 0.5754 0.6091 0.064 Uiso 0.5 1 calc R U P B 2
H37D H 0.0783 0.5310 0.5349 0.064 Uiso 0.5 1 calc R U P B 2
C38B C 0.0846(3) 0.4267(4) 0.6150(4) 0.0509(15) Uani 0.5 1 d . . P B 2
H38C H 0.0384 0.4235 0.6361 0.061 Uiso 0.5 1 calc R U P B 2
H38D H 0.0766 0.3786 0.5748 0.061 Uiso 0.5 1 calc R U P B 2
C39B C 0.1614(7) 0.4117(7) 0.6712(6) 0.045(2) Uani 0.5 1 d . . P B 2
H39C H 0.1608 0.4436 0.7178 0.053 Uiso 0.5 1 calc R U P B 2
H39D H 0.1720 0.3414 0.6806 0.053 Uiso 0.5 1 calc R U P B 2
O15 O 0.72431(11) 0.64719(14) 0.93953(10) 0.0478(5) Uani 1 1 d . . . . .
C40 C 0.75533(17) 0.5674(2) 0.90695(18) 0.0546(8) Uani 1 1 d . . . . .
H40A H 0.7111 0.5347 0.8696 0.065 Uiso 1 1 calc R U . . .
H40B H 0.7817 0.5192 0.9449 0.065 Uiso 1 1 calc R U . . .
C41 C 0.8161(2) 0.6104(2) 0.8715(2) 0.0671(9) Uani 1 1 d . . . . .
H41A H 0.8022 0.5930 0.8188 0.081 Uiso 0.5 1 calc R U P C 1
H41B H 0.8712 0.5865 0.8962 0.081 Uiso 0.5 1 calc R U P C 1
H41C H 0.8716 0.6068 0.9050 0.081 Uiso 0.5 1 calc R U P D 2
H41D H 0.8144 0.5764 0.8251 0.081 Uiso 0.5 1 calc R U P D 2
C42A C 0.811(2) 0.721(3) 0.8812(18) 0.080(5) Uani 0.5 1 d . . P E 1
H42A H 0.8122 0.7567 0.8362 0.096 Uiso 0.5 1 calc R U P E 1
H42B H 0.8547 0.7452 0.9233 0.096 Uiso 0.5 1 calc R U P E 1
C42B C 0.790(2) 0.710(3) 0.8578(17) 0.080(5) Uani 0.5 1 d . . P E 2
H42C H 0.7671 0.7214 0.8044 0.096 Uiso 0.5 1 calc R U P E 2
H42D H 0.8360 0.7549 0.8765 0.096 Uiso 0.5 1 calc R U P E 2
C43 C 0.72704(19) 0.7302(2) 0.89585(17) 0.0548(8) Uani 1 1 d . . . . .
H43A H 0.7233 0.7910 0.9226 0.066 Uiso 1 1 calc R U . E 1
H43B H 0.6828 0.7289 0.8493 0.066 Uiso 1 1 calc R U . E 1

loop_
_atom_site_aniso_label
_atom_site_aniso_U_11
_atom_site_aniso_U_22
_atom_site_aniso_U_33
_atom_site_aniso_U_23
_atom_site_aniso_U_13
_atom_site_aniso_U_12
Mg1 0.0159(3) 0.0170(3) 0.0137(3) 0.0002(2) 0.0027(2) -0.0006(3)
Mg2 0.0183(3) 0.0203(3) 0.0135(3) 0.0006(3) 0.0032(2) 0.0011(3)
Na1 0.0195(4) 0.0270(4) 0.0188(4) 0.0048(3) 0.0050(3) 0.0005(3)
O1 0.0180(7) 0.0250(7) 0.0155(7) 0.0029(5) 0.0024(5) 0.0003(6)
C1 0.0187(9) 0.0184(10) 0.0171(10) -0.0027(7) 0.0030(8) -0.0008(8)
C2 0.0206(10) 0.0293(12) 0.0234(11) 0.0026(9) 0.0061(8) -0.0021(9)
C3 0.0145(10) 0.0424(14) 0.0379(13) 0.0077(11) 0.0031(9) -0.0015(9)
C4 0.0197(10) 0.0507(15) 0.0292(12) 0.0165(11) -0.0052(9) -0.0041(10)
C5 0.0213(10) 0.0362(13) 0.0206(11) 0.0074(9) -0.0002(8) -0.0027(9)
C6 0.0179(9) 0.0209(10) 0.0174(10) -0.0007(8) 0.0025(7) -0.0001(8)
C7 0.0174(9) 0.0139(9) 0.0156(9) -0.0012(7) 0.0036(7) 0.0011(7)
O2 0.0155(6) 0.0184(7) 0.0136(6) 0.0006(5) 0.0012(5) -0.0014(5)
O3 0.0196(7) 0.0257(8) 0.0144(7) 0.0025(5) 0.0038(5) -0.0013(6)
O4 0.0213(7) 0.0159(7) 0.0176(7) -0.0003(5) 0.0048(5) -0.0006(5)
C8 0.0155(9) 0.0163(10) 0.0231(10) -0.0002(8) 0.0040(8) 0.0012(8)
C9 0.0224(10) 0.0233(11) 0.0216(10) 0.0028(8) 0.0049(8) 0.0029(8)
C10 0.0259(11) 0.0245(11) 0.0301(12) 0.0072(9) 0.0081(9) 0.0042(9)
C11 0.0365(13) 0.0186(11) 0.0389(13) 0.0007(9) 0.0146(10) -0.0010(9)
C12 0.0259(11) 0.0208(11) 0.0310(12) -0.0030(9) 0.0111(9) -0.0017(9)
C13 0.0176(9) 0.0202(10) 0.0226(10) -0.0016(8) 0.0066(8) 0.0013(8)
C14 0.0147(9) 0.0217(11) 0.0209(10) -0.0067(8) 0.0057(8) -0.0020(8)
O5 0.0235(7) 0.0196(7) 0.0182(7) -0.0028(5) 0.0055(5) -0.0022(6)
O6 0.0322(8) 0.0246(8) 0.0194(7) -0.0073(6) 0.0091(6) -0.0050(6)
C15 0.0374(12) 0.0335(13) 0.0206(11) -0.0064(9) 0.0108(9) -0.0101(10)
O7 0.0194(7) 0.0170(7) 0.0163(7) -0.0012(5) 0.0027(5) 0.0016(5)
C16 0.0144(9) 0.0205(10) 0.0183(10) -0.0012(7) 0.0062(7) -0.0007(7)
C17 0.0204(10) 0.0203(10) 0.0184(10) -0.0003(8) 0.0051(8) 0.0011(8)
C18 0.0252(10) 0.0247(11) 0.0256(11) 0.0036(9) 0.0086(9) 0.0045(9)
C19 0.0319(11) 0.0212(11) 0.0328(12) -0.0031(9) 0.0125(9) 0.0073(9)
C20 0.0305(11) 0.0239(11) 0.0236(11) -0.0050(8) 0.0116(9) 0.0009(9)
C21 0.0209(10) 0.0187(10) 0.0193(10) -0.0018(8) 0.0067(8) -0.0016(8)
C22 0.0209(10) 0.0231(11) 0.0188(10) -0.0045(8) 0.0055(8) -0.0046(8)
O8 0.0234(7) 0.0247(8) 0.0171(7) -0.0027(6) 0.0046(6) 0.0030(6)
O9 0.0362(8) 0.0283(8) 0.0154(7) -0.0035(6) 0.0079(6) 0.0037(7)
C23 0.0378(12) 0.0317(12) 0.0153(10) -0.0021(9) 0.0050(9) -0.0001(10)
O10 0.0203(7) 0.0258(8) 0.0152(7) 0.0030(6) 0.0032(5) 0.0019(6)
C24 0.0210(9) 0.0161(10) 0.0175(10) -0.0026(7) 0.0059(8) -0.0006(8)
C25 0.0200(10) 0.0225(11) 0.0241(11) -0.0026(8) 0.0073(8) -0.0005(8)
C26 0.0279(11) 0.0236(11) 0.0269(11) -0.0046(9) 0.0140(9) -0.0023(9)
C27 0.0349(12) 0.0261(11) 0.0178(10) -0.0008(8) 0.0096(9) -0.0042(9)
C28 0.0272(11) 0.0221(11) 0.0172(10) 0.0001(8) 0.0040(8) -0.0013(9)
C29 0.0225(10) 0.0189(10) 0.0158(9) -0.0018(8) 0.0046(8) -0.0005(8)
C30 0.0198(9) 0.0162(10) 0.0165(10) 0.0000(7) 0.0013(8) 0.0010(8)
O11 0.0212(7) 0.0271(8) 0.0166(7) 0.0039(6) 0.0056(5) 0.0033(6)
O12 0.0202(7) 0.0423(9) 0.0179(7) 0.0060(6) 0.0021(6) 0.0026(7)
C31 0.0172(10) 0.0500(15) 0.0291(12) 0.0111(10) 0.0034(9) 0.0031(10)
O13 0.0368(9) 0.0284(8) 0.0240(8) 0.0050(6) 0.0051(7) -0.0062(7)
C32 0.0331(12) 0.0267(12) 0.0227(11) 0.0037(9) 0.0071(9) -0.0029(9)
C33 0.0531(16) 0.0297(13) 0.0443(15) 0.0011(11) 0.0125(12) -0.0113(12)
C34 0.0409(14) 0.0597(18) 0.0408(15) -0.0103(13) 0.0064(12) -0.0210(13)
C35 0.0304(12) 0.0557(17) 0.0251(12) -0.0002(11) 0.0033(10) -0.0045(12)
O14 0.0277(8) 0.0414(10) 0.0459(10) 0.0214(8) 0.0196(7) 0.0103(7)
C36 0.0313(12) 0.0241(12) 0.0453(14) -0.0008(10) 0.0127(11) -0.0006(10)
C37A 0.025(3) 0.031(3) 0.062(5) -0.004(4) 0.016(4) 0.000(2)
C38A 0.018(2) 0.030(3) 0.041(3) 0.007(2) 0.015(2) 0.0051(18)
C39A 0.031(4) 0.017(4) 0.062(6) 0.013(3) 0.029(4) 0.006(3)
C37B 0.037(4) 0.040(5) 0.091(7) 0.030(5) 0.032(5) 0.014(3)
C38B 0.045(3) 0.045(3) 0.058(4) 0.005(3) 0.008(3) -0.017(3)
C39B 0.047(4) 0.032(6) 0.063(7) 0.018(3) 0.030(5) 0.003(4)
O15 0.0528(11) 0.0449(11) 0.0462(11) 0.0013(9) 0.0149(9) -0.0078(9)
C40 0.0426(15) 0.0415(16) 0.079(2) 0.0039(15) 0.0170(15) 0.0005(13)
C41 0.070(2) 0.059(2) 0.081(2) 0.0107(18) 0.0344(19) 0.0012(17)
C42A 0.088(15) 0.060(8) 0.110(16) 0.032(12) 0.061(10) 0.016(9)
C42B 0.088(15) 0.060(8) 0.110(16) 0.032(12) 0.061(10) 0.016(9)
C43 0.069(2) 0.0435(17) 0.0541(18) 0.0074(14) 0.0214(15) 0.0051(15)

loop_
_atom_type_symbol
_atom_type_description
_atom_type_scat_dispersion_real
_atom_type_scat_dispersion_imag
_atom_type_scat_source
C C 0.0033 0.0016 'International Tables Vol C Tables 4.2.6.8 and 6.1.1.4'
H H 0.0000 0.0000 'International Tables Vol C Tables 4.2.6.8 and 6.1.1.4'
O O 0.0106 0.0060 'International Tables Vol C Tables 4.2.6.8 and 6.1.1.4'
Na Na 0.0362 0.0249 'International Tables Vol C Tables 4.2.6.8 and 6.1.1.4'
Mg Mg 0.0486 0.0363 'International Tables Vol C Tables 4.2.6.8 and 6.1.1.4'

loop_
_geom_angle_atom_site_label_1
_geom_angle_atom_site_label_2
_geom_angle_atom_site_label_3
_geom_angle
_geom_angle_site_symmetry_1
_geom_angle_site_symmetry_3
_geom_angle_publ_flag
O1 Mg1 O2 88.29(6) . . ?
O1 Mg1 O4 95.93(6) . . ?
O2 Mg1 O4 170.38(6) . . ?
O1 Mg1 O5 92.08(6) . . ?
O2 Mg1 O5 87.31(6) . . ?
O4 Mg1 O5 83.91(6) . . ?
O1 Mg1 O2 165.75(6) . 3_666 ?
O2 Mg1 O2 78.91(6) . 3_666 ?
O4 Mg1 O2 97.68(6) . 3_666 ?
O5 Mg1 O2 93.51(6) . 3_666 ?
O1 Mg1 O7 87.76(6) . . ?
O2 Mg1 O7 110.95(6) . . ?
O4 Mg1 O7 77.94(6) . . ?
O5 Mg1 O7 161.73(6) . . ?
O2 Mg1 O7 90.98(6) 3_666 . ?
O3 Mg2 O11 88.72(6) 3_666 . ?
O3 Mg2 O7 92.35(6) 3_666 . ?
O11 Mg2 O7 174.47(6) . . ?
O3 Mg2 O10 174.17(6) 3_666 . ?
O11 Mg2 O10 85.54(6) . . ?
O7 Mg2 O10 93.26(6) . . ?
O3 Mg2 O4 92.98(6) 3_666 . ?
O11 Mg2 O4 106.49(6) . . ?
O7 Mg2 O4 78.88(6) . . ?
O10 Mg2 O4 89.65(6) . . ?
O3 Mg2 O8 93.76(6) 3_666 . ?
O11 Mg2 O8 88.90(6) . . ?
O7 Mg2 O8 85.61(6) . . ?
O10 Mg2 O8 85.10(6) . . ?
O4 Mg2 O8 163.32(6) . . ?
O14 Na1 O10 111.26(6) . . ?
O14 Na1 O1 99.71(6) . . ?
O10 Na1 O1 138.60(6) . . ?
O14 Na1 O13 90.84(6) . . ?
O10 Na1 O13 95.38(6) . . ?
O1 Na1 O13 111.38(6) . . ?
O14 Na1 O7 111.16(6) . . ?
O10 Na1 O7 73.66(5) . . ?
O1 Na1 O7 69.82(5) . . ?
O13 Na1 O7 157.68(6) . . ?
O14 Na1 O4 170.07(6) . . ?
O10 Na1 O4 71.20(5) . . ?
O1 Na1 O4 73.94(5) . . ?
O13 Na1 O4 98.57(6) . . ?
O7 Na1 O4 59.73(4) . . ?
C1 O1 Mg1 128.37(13) . . ?
C1 O1 Na1 138.08(12) . . ?
Mg1 O1 Na1 92.26(6) . . ?
O1 C1 C2 118.72(18) . . ?
O1 C1 C6 124.58(17) . . ?
C2 C1 C6 116.68(17) . . ?
C3 C2 C1 122.2(2) . . ?
C3 C2 H2 118.9 . . ?
C1 C2 H2 118.9 . . ?
C2 C3 C4 120.8(2) . . ?
C2 C3 H3 119.6 . . ?
C4 C3 H3 119.6 . . ?
C5 C4 C3 118.55(19) . . ?
C5 C4 H4 120.7 . . ?
C3 C4 H4 120.7 . . ?
C4 C5 C6 122.4(2) . . ?
C4 C5 H5 118.8 . . ?
C6 C5 H5 118.8 . . ?
C5 C6 C1 119.34(18) . . ?
C5 C6 C7 116.40(18) . . ?
C1 C6 C7 124.26(16) . . ?
O3 C7 O2 121.63(17) . . ?
O3 C7 C6 118.29(16) . . ?
O2 C7 C6 120.03(17) . . ?
C7 O2 Mg1 126.30(12) . . ?
C7 O2 Mg1 127.01(12) . 3_666 ?
Mg1 O2 Mg1 101.09(6) . 3_666 ?
C7 O3 Mg2 134.70(12) . 3_666 ?
C8 O4 Mg1 131.41(12) . . ?
C8 O4 Mg2 132.08(12) . . ?
Mg1 O4 Mg2 96.22(6) . . ?
C8 O4 Na1 105.53(11) . . ?
Mg1 O4 Na1 82.70(5) . . ?
Mg2 O4 Na1 82.37(5) . . ?
O4 C8 C9 119.81(17) . . ?
O4 C8 C13 123.28(17) . . ?
C9 C8 C13 116.91(18) . . ?
C10 C9 C8 121.30(19) . . ?
C10 C9 H9 119.4 . . ?
C8 C9 H9 119.4 . . ?
C9 C10 C11 121.7(2) . . ?
C9 C10 H10 119.2 . . ?
C11 C10 H10 119.2 . . ?
C12 C11 C10 118.4(2) . . ?
C12 C11 H11 120.8 . . ?
C10 C11 H11 120.8 . . ?
C11 C12 C13 121.7(2) . . ?
C11 C12 H12 119.2 . . ?
C13 C12 H12 119.2 . . ?
C12 C13 C8 119.97(18) . . ?
C12 C13 C14 119.01(18) . . ?
C8 C13 C14 121.02(17) . . ?
O5 C14 O6 120.14(18) . . ?
O5 C14 C13 126.76(17) . . ?
O6 C14 C13 113.10(17) . . ?
C14 O5 Mg1 129.40(13) . . ?
C14 O6 C15 116.06(16) . . ?
O6 C15 H15A 109.5 . . ?
O6 C15 H15B 109.5 . . ?
H15A C15 H15B 109.5 . . ?
O6 C15 H15C 109.5 . . ?
H15A C15 H15C 109.5 . . ?
H15B C15 H15C 109.5 . . ?
C16 O7 Mg2 130.91(12) . . ?
C16 O7 Mg1 132.18(12) . . ?
Mg2 O7 Mg1 95.76(6) . . ?
C16 O7 Na1 108.74(11) . . ?
Mg2 O7 Na1 83.85(5) . . ?
Mg1 O7 Na1 82.57(5) . . ?
O7 C16 C17 119.92(17) . . ?
O7 C16 C21 123.15(17) . . ?
C17 C16 C21 116.92(18) . . ?
C18 C17 C16 121.64(19) . . ?
C18 C17 H17 119.2 . . ?
C16 C17 H17 119.2 . . ?
C17 C18 C19 120.89(19) . . ?
C17 C18 H18 119.6 . . ?
C19 C18 H18 119.6 . . ?
C20 C19 C18 118.9(2) . . ?
C20 C19 H19 120.6 . . ?
C18 C19 H19 120.6 . . ?
C19 C20 C21 121.47(19) . . ?
C19 C20 H20 119.3 . . ?
C21 C20 H20 119.3 . . ?
C20 C21 C16 120.16(18) . . ?
C20 C21 C22 118.97(18) . . ?
C16 C21 C22 120.76(18) . . ?
O8 C22 O9 120.90(18) . . ?
O8 C22 C21 125.78(18) . . ?
O9 C22 C21 113.29(17) . . ?
C22 O8 Mg2 124.60(12) . . ?
C22 O9 C23 115.39(16) . . ?
O9 C23 H23A 109.5 . . ?
O9 C23 H23B 109.5 . . ?
H23A C23 H23B 109.5 . . ?
O9 C23 H23C 109.5 . . ?
H23A C23 H23C 109.5 . . ?
H23B C23 H23C 109.5 . . ?
C24 O10 Mg2 127.26(12) . . ?
C24 O10 Na1 141.39(12) . . ?
Mg2 O10 Na1 91.26(6) . . ?
O10 C24 C25 119.67(17) . . ?
O10 C24 C29 124.08(17) . . ?
C25 C24 C29 116.24(17) . . ?
C26 C25 C24 122.21(18) . . ?
C26 C25 H25 118.9 . . ?
C24 C25 H25 118.9 . . ?
C25 C26 C27 120.97(19) . . ?
C25 C26 H26 119.5 . . ?
C27 C26 H26 119.5 . . ?
C28 C27 C26 118.46(19) . . ?
C28 C27 H27 120.8 . . ?
C26 C27 H27 120.8 . . ?
C27 C28 C29 122.20(19) . . ?
C27 C28 H28 118.9 . . ?
C29 C28 H28 118.9 . . ?
C28 C29 C24 119.90(18) . . ?
C28 C29 C30 119.46(17) . . ?
C24 C29 C30 120.64(17) . . ?
O11 C30 O12 118.98(17) . . ?
O11 C30 C29 126.82(17) . . ?
O12 C30 C29 114.21(16) . . ?
C30 O11 Mg2 125.33(13) . . ?
C30 O12 C31 116.01(15) . . ?
O12 C31 H31A 109.5 . . ?
O12 C31 H31B 109.5 . . ?
H31A C31 H31B 109.5 . . ?
O12 C31 H31C 109.5 . . ?
H31A C31 H31C 109.5 . . ?
H31B C31 H31C 109.5 . . ?
C35 O13 C32 108.81(17) . . ?
C35 O13 Na1 120.23(13) . . ?
C32 O13 Na1 129.78(12) . . ?
O13 C32 C33 106.32(17) . . ?
O13 C32 H32A 110.5 . . ?
C33 C32 H32A 110.5 . . ?
O13 C32 H32B 110.5 . . ?
C33 C32 H32B 110.5 . . ?
H32A C32 H32B 108.7 . . ?
C34 C33 C32 103.2(2) . . ?
C34 C33 H33A 111.1 . . ?
C32 C33 H33A 111.1 . . ?
C34 C33 H33B 111.1 . . ?
C32 C33 H33B 111.1 . . ?
H33A C33 H33B 109.1 . . ?
C35 C34 C33 101.99(19) . . ?
C35 C34 H34A 111.4 . . ?
C33 C34 H34A 111.4 . . ?
C35 C34 H34B 111.4 . . ?
C33 C34 H34B 111.4 . . ?
H34A C34 H34B 109.2 . . ?
O13 C35 C34 105.07(19) . . ?
O13 C35 H35A 110.7 . . ?
C34 C35 H35A 110.7 . . ?
O13 C35 H35B 110.7 . . ?
C34 C35 H35B 110.7 . . ?
H35A C35 H35B 108.8 . . ?
C39B O14 C36 103.3(5) . . ?
C36 O14 C39A 110.2(4) . . ?
C39B O14 Na1 125.9(4) . . ?
C36 O14 Na1 130.47(13) . . ?
C39A O14 Na1 113.2(3) . . ?
O14 C36 C37B 103.9(4) . . ?
O14 C36 C37A 105.1(4) . . ?
O14 C36 H36A 110.7 . . ?
C37A C36 H36A 110.7 . . ?
O14 C36 H36B 110.7 . . ?
C37A C36 H36B 110.7 . . ?
H36A C36 H36B 108.8 . . ?
C38A C37A C36 105.3(6) . . ?
C38A C37A H37A 110.7 . . ?
C36 C37A H37A 110.7 . . ?
C38A C37A H37B 110.7 . . ?
C36 C37A H37B 110.7 . . ?
H37A C37A H37B 108.8 . . ?
C37A C38A C39A 104.2(6) . . ?
C37A C38A H38A 110.9 . . ?
C39A C38A H38A 110.9 . . ?
C37A C38A H38B 110.9 . . ?
C39A C38A H38B 110.9 . . ?
H38A C38A H38B 108.9 . . ?
O14 C39A C38A 99.1(5) . . ?
O14 C39A H39A 112.0 . . ?
C38A C39A H39A 112.0 . . ?
O14 C39A H39B 112.0 . . ?
C38A C39A H39B 112.0 . . ?
H39A C39A H39B 109.6 . . ?
C38B C37B C36 104.4(6) . . ?
C38B C37B H37C 110.9 . . ?
C36 C37B H37C 110.9 . . ?
C38B C37B H37D 110.9 . . ?
C36 C37B H37D 110.9 . . ?
H37C C37B H37D 108.9 . . ?
C39B C38B C37B 101.1(6) . . ?
C39B C38B H38C 111.5 . . ?
C37B C38B H38C 111.5 . . ?
C39B C38B H38D 111.5 . . ?
C37B C38B H38D 111.5 . . ?
H38C C38B H38D 109.4 . . ?
O14 C39B C38B 105.8(8) . . ?
O14 C39B H39C 110.6 . . ?
C38B C39B H39C 110.6 . . ?
O14 C39B H39D 110.6 . . ?
C38B C39B H39D 110.6 . . ?
H39C C39B H39D 108.7 . . ?
C43 O15 C40 106.5(2) . . ?
O15 C40 C41 106.5(2) . . ?
O15 C40 H40A 110.4 . . ?
C41 C40 H40A 110.4 . . ?
O15 C40 H40B 110.4 . . ?
C41 C40 H40B 110.4 . . ?
H40A C40 H40B 108.6 . . ?
C42B C41 C40 103.0(17) . . ?
C40 C41 C42A 105.0(16) . . ?
C40 C41 H41A 110.7 . . ?
C42A C41 H41A 110.7 . . ?
C40 C41 H41B 110.7 . . ?
C42A C41 H41B 110.7 . . ?
H41A C41 H41B 108.8 . . ?
C42B C41 H41C 111.2 . . ?
C40 C41 H41C 111.2 . . ?
C42B C41 H41D 111.1 . . ?
C40 C41 H41D 111.2 . . ?
H41C C41 H41D 109.1 . . ?
C41 C42A C43 101(2) . . ?
C41 C42A H42A 111.6 . . ?
C43 C42A H42A 111.6 . . ?
C41 C42A H42B 111.6 . . ?
C43 C42A H42B 111.6 . . ?
H42A C42A H42B 109.4 . . ?
C41 C42B C43 109(3) . . ?
C41 C42B H42C 109.9 . . ?
C43 C42B H42C 109.9 . . ?
C41 C42B H42D 109.9 . . ?
C43 C42B H42D 109.9 . . ?
H42C C42B H42D 108.3 . . ?
O15 C43 C42B 106.6(16) . . ?
O15 C43 C42A 103.2(15) . . ?
O15 C43 H43A 111.1 . . ?
C42A C43 H43A 111.1 . . ?
O15 C43 H43B 111.1 . . ?
C42A C43 H43B 111.1 . . ?
H43A C43 H43B 109.1 . . ?

loop_
_geom_bond_atom_site_label_1
_geom_bond_atom_site_label_2
_geom_bond_distance
_geom_bond_site_symmetry_2
_geom_bond_publ_flag
Mg1 O1 1.9913(14) . ?
Mg1 O2 2.0457(14) . ?
Mg1 O4 2.0515(14) . ?
Mg1 O5 2.0818(15) . ?
Mg1 O2 2.0883(14) 3_666 ?
Mg1 O7 2.1021(14) . ?
Mg2 O3 2.0184(15) 3_666 ?
Mg2 O11 2.0312(15) . ?
Mg2 O7 2.0382(14) . ?
Mg2 O10 2.0440(15) . ?
Mg2 O4 2.0742(14) . ?
Mg2 O8 2.0874(15) . ?
Mg2 Na1 3.1327(12) . ?
Na1 O14 2.3139(17) . ?
Na1 O10 2.3293(16) . ?
Na1 O1 2.3379(16) . ?
Na1 O13 2.3427(17) . ?
Na1 O7 2.6071(15) . ?
Na1 O4 2.6393(16) . ?
O1 C1 1.311(2) . ?
C1 C2 1.417(3) . ?
C1 C6 1.428(3) . ?
C2 C3 1.382(3) . ?
C2 H2 0.9500 . ?
C3 C4 1.391(3) . ?
C3 H3 0.9500 . ?
C4 C5 1.378(3) . ?
C4 H4 0.9500 . ?
C5 C6 1.409(3) . ?
C5 H5 0.9500 . ?
C6 C7 1.485(3) . ?
C7 O3 1.255(2) . ?
C7 O2 1.298(2) . ?
O2 Mg1 2.0883(14) 3_666 ?
O3 Mg2 2.0185(15) 3_666 ?
O4 C8 1.326(2) . ?
C8 C9 1.420(3) . ?
C8 C13 1.422(3) . ?
C9 C10 1.373(3) . ?
C9 H9 0.9500 . ?
C10 C11 1.394(3) . ?
C10 H10 0.9500 . ?
C11 C12 1.375(3) . ?
C11 H11 0.9500 . ?
C12 C13 1.410(3) . ?
C12 H12 0.9500 . ?
C13 C14 1.468(3) . ?
C14 O5 1.225(2) . ?
C14 O6 1.351(2) . ?
O6 C15 1.449(3) . ?
C15 H15A 0.9800 . ?
C15 H15B 0.9800 . ?
C15 H15C 0.9800 . ?
O7 C16 1.319(2) . ?
C16 C17 1.420(3) . ?
C16 C21 1.426(3) . ?
C17 C18 1.378(3) . ?
C17 H17 0.9500 . ?
C18 C19 1.401(3) . ?
C18 H18 0.9500 . ?
C19 C20 1.380(3) . ?
C19 H19 0.9500 . ?
C20 C21 1.404(3) . ?
C20 H20 0.9500 . ?
C21 C22 1.479(3) . ?
C22 O8 1.224(2) . ?
C22 O9 1.339(2) . ?
O9 C23 1.460(2) . ?
C23 H23A 0.9800 . ?
C23 H23B 0.9800 . ?
C23 H23C 0.9800 . ?
O10 C24 1.301(2) . ?
C24 C25 1.424(3) . ?
C24 C29 1.432(3) . ?
C25 C26 1.374(3) . ?
C25 H25 0.9500 . ?
C26 C27 1.404(3) . ?
C26 H26 0.9500 . ?
C27 C28 1.372(3) . ?
C27 H27 0.9500 . ?
C28 C29 1.410(3) . ?
C28 H28 0.9500 . ?
C29 C30 1.453(3) . ?
C30 O11 1.233(2) . ?
C30 O12 1.337(2) . ?
O12 C31 1.448(3) . ?
C31 H31A 0.9800 . ?
C31 H31B 0.9800 . ?
C31 H31C 0.9800 . ?
O13 C35 1.437(3) . ?
O13 C32 1.445(2) . ?
C32 C33 1.520(3) . ?
C32 H32A 0.9900 . ?
C32 H32B 0.9900 . ?
C33 C34 1.518(4) . ?
C33 H33A 0.9900 . ?
C33 H33B 0.9900 . ?
C34 C35 1.492(4) . ?
C34 H34A 0.9900 . ?
C34 H34B 0.9900 . ?
C35 H35A 0.9900 . ?
C35 H35B 0.9900 . ?
O14 C39B 1.369(11) . ?
O14 C36 1.431(3) . ?
O14 C39A 1.536(9) . ?
C36 C37B 1.522(10) . ?
C36 C37A 1.562(9) . ?
C36 H36A 0.9900 . ?
C36 H36B 0.9900 . ?
C37A C38A 1.489(10) . ?
C37A H37A 0.9900 . ?
C37A H37B 0.9900 . ?
C38A C39A 1.549(9) . ?
C38A H38A 0.9900 . ?
C38A H38B 0.9900 . ?
C39A H39A 0.9900 . ?
C39A H39B 0.9900 . ?
C37B C38B 1.500(11) . ?
C37B H37C 0.9900 . ?
C37B H37D 0.9900 . ?
C38B C39B 1.462(12) . ?
C38B H38C 0.9900 . ?
C38B H38D 0.9900 . ?
C39B H39C 0.9900 . ?
C39B H39D 0.9900 . ?
O15 C43 1.420(3) . ?
O15 C40 1.436(3) . ?
C40 C41 1.520(4) . ?
C40 H40A 0.9900 . ?
C40 H40B 0.9900 . ?
C41 C42B 1.45(4) . ?
C41 C42A 1.54(4) . ?
C41 H41A 0.9900 . ?
C41 H41B 0.9900 . ?
C41 H41C 0.9900 . ?
C41 H41D 0.9900 . ?
C42A C43 1.56(4) . ?
C42A H42A 0.9900 . ?
C42A H42B 0.9900 . ?
C42B C43 1.49(5) . ?
C42B H42C 0.9900 . ?
C42B H42D 0.9900 . ?
C43 H43A 0.9900 . ?
C43 H43B 0.9900 . ?

loop_
_geom_hbond_atom_site_label_D
_geom_hbond_atom_site_label_H
_geom_hbond_atom_site_label_A
_geom_hbond_distance_DH
_geom_hbond_distance_HA
_geom_hbond_distance_DA
_geom_hbond_angle_DHA
_geom_hbond_site_symmetry_A
C35 H35B O12 0.99 2.43 3.258(3) 140.7 4_565

loop_
_geom_torsion_atom_site_label_1
_geom_torsion_atom_site_label_2
_geom_torsion_atom_site_label_3
_geom_torsion_atom_site_label_4
_geom_torsion
_geom_torsion_site_symmetry_1
_geom_torsion_site_symmetry_2
_geom_torsion_site_symmetry_3
_geom_torsion_site_symmetry_4
_geom_torsion_publ_flag
Mg1 O1 C1 C2 178.19(14) . . . . ?
Na1 O1 C1 C2 -18.6(3) . . . . ?
Mg1 O1 C1 C6 0.0(3) . . . . ?
Na1 O1 C1 C6 163.20(14) . . . . ?
O1 C1 C2 C3 -175.0(2) . . . . ?
C6 C1 C2 C3 3.3(3) . . . . ?
C1 C2 C3 C4 -0.4(4) . . . . ?
C2 C3 C4 C5 -1.7(4) . . . . ?
C3 C4 C5 C6 0.6(4) . . . . ?
C4 C5 C6 C1 2.4(3) . . . . ?
C4 C5 C6 C7 -177.0(2) . . . . ?
O1 C1 C6 C5 173.96(19) . . . . ?
C2 C1 C6 C5 -4.2(3) . . . . ?
O1 C1 C6 C7 -6.7(3) . . . . ?
C2 C1 C6 C7 175.10(18) . . . . ?
C5 C6 C7 O3 -9.2(3) . . . . ?
C1 C6 C7 O3 171.47(18) . . . . ?
C5 C6 C7 O2 168.21(18) . . . . ?
C1 C6 C7 O2 -11.2(3) . . . . ?
O3 C7 O2 Mg1 -148.90(14) . . . . ?
C6 C7 O2 Mg1 33.8(2) . . . . ?
O3 C7 O2 Mg1 -0.4(3) . . . 3_666 ?
C6 C7 O2 Mg1 -177.68(12) . . . 3_666 ?
O2 C7 O3 Mg2 8.4(3) . . . 3_666 ?
C6 C7 O3 Mg2 -174.27(13) . . . 3_666 ?
Mg1 O4 C8 C9 -170.62(13) . . . . ?
Mg2 O4 C8 C9 17.1(3) . . . . ?
Na1 O4 C8 C9 -76.65(18) . . . . ?
Mg1 O4 C8 C13 8.8(3) . . . . ?
Mg2 O4 C8 C13 -163.47(14) . . . . ?
Na1 O4 C8 C13 102.80(18) . . . . ?
O4 C8 C9 C10 177.30(18) . . . . ?
C13 C8 C9 C10 -2.2(3) . . . . ?
C8 C9 C10 C11 0.6(3) . . . . ?
C9 C10 C11 C12 0.8(3) . . . . ?
C10 C11 C12 C13 -0.5(3) . . . . ?
C11 C12 C13 C8 -1.1(3) . . . . ?
C11 C12 C13 C14 178.78(19) . . . . ?
O4 C8 C13 C12 -177.07(17) . . . . ?
C9 C8 C13 C12 2.4(3) . . . . ?
O4 C8 C13 C14 3.0(3) . . . . ?
C9 C8 C13 C14 -177.49(17) . . . . ?
C12 C13 C14 O5 -176.58(19) . . . . ?
C8 C13 C14 O5 3.3(3) . . . . ?
C12 C13 C14 O6 3.4(3) . . . . ?
C8 C13 C14 O6 -176.75(17) . . . . ?
O6 C14 O5 Mg1 159.32(13) . . . . ?
C13 C14 O5 Mg1 -20.7(3) . . . . ?
O5 C14 O6 C15 0.3(3) . . . . ?
C13 C14 O6 C15 -179.69(16) . . . . ?
Mg2 O7 C16 C17 174.39(13) . . . . ?
Mg1 O7 C16 C17 9.8(3) . . . . ?
Na1 O7 C16 C17 -87.30(18) . . . . ?
Mg2 O7 C16 C21 -6.6(3) . . . . ?
Mg1 O7 C16 C21 -171.18(14) . . . . ?
Na1 O7 C16 C21 91.75(18) . . . . ?
O7 C16 C17 C18 178.78(18) . . . . ?
C21 C16 C17 C18 -0.3(3) . . . . ?
C16 C17 C18 C19 -0.6(3) . . . . ?
C17 C18 C19 C20 0.2(3) . . . . ?
C18 C19 C20 C21 1.1(3) . . . . ?
C19 C20 C21 C16 -2.0(3) . . . . ?
C19 C20 C21 C22 174.2(2) . . . . ?
O7 C16 C21 C20 -177.46(18) . . . . ?
C17 C16 C21 C20 1.6(3) . . . . ?
O7 C16 C21 C22 6.4(3) . . . . ?
C17 C16 C21 C22 -174.55(17) . . . . ?
C20 C21 C22 O8 -157.6(2) . . . . ?
C16 C21 C22 O8 18.6(3) . . . . ?
C20 C21 C22 O9 20.3(3) . . . . ?
C16 C21 C22 O9 -163.46(18) . . . . ?
O9 C22 O8 Mg2 142.69(15) . . . . ?
C21 C22 O8 Mg2 -39.5(3) . . . . ?
O8 C22 O9 C23 -3.1(3) . . . . ?
C21 C22 O9 C23 178.87(16) . . . . ?
Mg2 O10 C24 C25 160.89(14) . . . . ?
Na1 O10 C24 C25 -23.5(3) . . . . ?
Mg2 O10 C24 C29 -17.9(3) . . . . ?
Na1 O10 C24 C29 157.78(15) . . . . ?
O10 C24 C25 C26 -178.63(19) . . . . ?
C29 C24 C25 C26 0.2(3) . . . . ?
C24 C25 C26 C27 -1.0(3) . . . . ?
C25 C26 C27 C28 0.9(3) . . . . ?
C26 C27 C28 C29 -0.1(3) . . . . ?
C27 C28 C29 C24 -0.6(3) . . . . ?
C27 C28 C29 C30 178.28(19) . . . . ?
O10 C24 C29 C28 179.36(18) . . . . ?
C25 C24 C29 C28 0.6(3) . . . . ?
O10 C24 C29 C30 0.5(3) . . . . ?
C25 C24 C29 C30 -178.32(18) . . . . ?
C28 C29 C30 O11 173.46(19) . . . . ?
C24 C29 C30 O11 -7.6(3) . . . . ?
C28 C29 C30 O12 -6.5(3) . . . . ?
C24 C29 C30 O12 172.39(17) . . . . ?
O12 C30 O11 Mg2 -149.09(14) . . . . ?
C29 C30 O11 Mg2 30.9(3) . . . . ?
O11 C30 O12 C31 -3.5(3) . . . . ?
C29 C30 O12 C31 176.48(18) . . . . ?
C35 O13 C32 C33 -4.0(2) . . . . ?
Na1 O13 C32 C33 -171.38(15) . . . . ?
O13 C32 C33 C34 -19.4(3) . . . . ?
C32 C33 C34 C35 34.5(3) . . . . ?
C32 O13 C35 C34 26.5(3) . . . . ?
Na1 O13 C35 C34 -164.70(16) . . . . ?
C33 C34 C35 O13 -37.7(3) . . . . ?
C39B O14 C36 C37B -36.1(5) . . . . ?
Na1 O14 C36 C37B 137.3(4) . . . . ?
C39A O14 C36 C37A 14.2(5) . . . . ?
Na1 O14 C36 C37A 164.2(3) . . . . ?
O14 C36 C37A C38A 12.0(5) . . . . ?
C36 C37A C38A C39A -32.8(6) . . . . ?
C36 O14 C39A C38A -33.4(6) . . . . ?
Na1 O14 C39A C38A 171.0(4) . . . . ?
C37A C38A C39A O14 39.5(7) . . . . ?
O14 C36 C37B C38B 11.7(6) . . . . ?
C36 C37B C38B C39B 15.2(8) . . . . ?
C36 O14 C39B C38B 48.3(6) . . . . ?
Na1 O14 C39B C38B -125.5(5) . . . . ?
C37B C38B C39B O14 -39.2(8) . . . . ?
C43 O15 C40 C41 30.2(3) . . . . ?
O15 C40 C41 C42B -24.6(11) . . . . ?
O15 C40 C41 C42A -4.8(10) . . . . ?
C40 C41 C42A C43 -19.4(16) . . . . ?
C40 C41 C42B C43 10.2(16) . . . . ?
C40 O15 C43 C42B -23.5(11) . . . . ?
C40 O15 C43 C42A -42.9(12) . . . . ?
C41 C42B C43 O15 7.6(17) . . . . ?
C41 C42A C43 O15 37.7(15) . . . . ?
